data_2015505
loop_
_publ_author_name
'Gelbrich, Thomas'
'Threlfall, Terence L.'
'Hursthouse, Michael B.'

_publ_section_title
;
 The anilinium chloride adduct of
 4-bromo-<i>N</i>-phenylbenzenesulfonamide
;
_journal_coeditor_code JZ3025
_journal_issue 8
_journal_name_full 'Acta Crystallographica Section C'
_journal_page_first o470
_journal_page_last o472
_journal_paper_doi 10.1107/S0108270106022104
_journal_volume 62
_journal_year 2006
_chemical_formula_iupac 'C6 H8 N + , Cl -, C12 H10 Br N O2 S'
_chemical_formula_moiety 'C6 H8 N + , Cl -, C12 H10 Br N O2 S'
_chemical_formula_sum 'C18 H18 Br Cl N2 O2 S'
_chemical_formula_weight 441.76
_chemical_name_systematic
;
Anilinium chloride--N-phenyl-4-bromobenzenesulfonamide (1/1)
;
_space_group_IT_number 2
_symmetry_cell_setting triclinic
_symmetry_space_group_name_Hall '-P 1'
_symmetry_space_group_name_H-M 'P -1'
_atom_sites_solution_hydrogens geom
_atom_sites_solution_primary direct
_atom_sites_solution_secondary difmap
_audit_creation_method SHELXL-97
_cell_angle_alpha 83.137(4)
_cell_angle_beta 81.655(4)
_cell_angle_gamma 77.163(3)
_cell_formula_units_Z 2
_cell_length_a 5.6705(4)
_cell_length_b 9.9954(7)
_cell_length_c 17.3234(12)
_cell_measurement_reflns_used 3083
_cell_measurement_temperature 120(2)
_cell_measurement_theta_max 26.02
_cell_measurement_theta_min 1.00
_cell_volume 943.31(12)
_computing_cell_refinement 'DENZO (Otwinowski & Minor, 1997) and COLLECT'
_computing_data_collection 'COLLECT (Hooft, 1998)'
_computing_data_reduction 'DENZO and COLLECT'
_computing_molecular_graphics 'XP (Bruker, 1998) and MERCURY (Macrae <i>et al.</i>,  2006)'
_computing_publication_material SHELXL97
_computing_structure_refinement 'SHELXL97 (Sheldrick, 1997)'
_computing_structure_solution 'SHELXS97 (Sheldrick, 1990)'
_diffrn_ambient_temperature 120(2)
_diffrn_detector_area_resol_mean 9.091
_diffrn_measured_fraction_theta_full 0.984
_diffrn_measured_fraction_theta_max 0.984
_diffrn_measurement_device_type 'Bruker--Nonius KappaCCD'
_diffrn_measurement_method '\f and \w'
_diffrn_radiation_monochromator graphite
_diffrn_radiation_source 'Bruker-Nonius FR591 rotating anode'
_diffrn_radiation_type MoK\a
_diffrn_radiation_wavelength 0.71073
_diffrn_reflns_av_R_equivalents 0.0385
_diffrn_reflns_av_sigmaI/netI 0.0515
_diffrn_reflns_limit_h_max 6
_diffrn_reflns_limit_h_min -6
_diffrn_reflns_limit_k_max 11
_diffrn_reflns_limit_k_min -11
_diffrn_reflns_limit_l_max 20
_diffrn_reflns_limit_l_min -20
_diffrn_reflns_number 8226
_diffrn_reflns_theta_full 25.05
_diffrn_reflns_theta_max 25.05
_diffrn_reflns_theta_min 3.32
_exptl_absorpt_coefficient_mu 2.445
_exptl_absorpt_correction_T_max 0.6149
_exptl_absorpt_correction_T_min 0.3594
_exptl_absorpt_correction_type multi-scan
_exptl_absorpt_process_details '(SADABS; Sheldrick, 2003)'
_exptl_crystal_colour colourless
_exptl_crystal_density_diffrn 1.555
_exptl_crystal_density_method 'not measured'
_exptl_crystal_description prism
_exptl_crystal_F_000 448
_exptl_crystal_size_max 0.50
_exptl_crystal_size_mid 0.20
_exptl_crystal_size_min 0.20
_refine_diff_density_max 0.374
_refine_diff_density_min -0.545
_refine_ls_extinction_coef 0.0060(13)
_refine_ls_extinction_expression Fc^*^=kFc[1+0.001xFc^2^\l^3^/sin(2\q)]^-1/4^
_refine_ls_extinction_method SHELXL97
_refine_ls_goodness_of_fit_ref 1.043
_refine_ls_hydrogen_treatment mixed
_refine_ls_matrix_type full
_refine_ls_number_parameters 248
_refine_ls_number_reflns 3286
_refine_ls_number_restraints 2
_refine_ls_restrained_S_all 1.042
_refine_ls_R_factor_all 0.0512
_refine_ls_R_factor_gt 0.0344
_refine_ls_shift/su_max 0.001
_refine_ls_shift/su_mean 0.000
_refine_ls_structure_factor_coef Fsqd
_refine_ls_weighting_details 'calc w=1/[\s^2^(Fo^2^)+(0.045P)^2^+0.0802P] where P=(Fo^2^+2Fc^2^)/3'
_refine_ls_weighting_scheme calc
_refine_ls_wR_factor_gt 0.0823
_refine_ls_wR_factor_ref 0.0878
_reflns_number_gt 2646
_reflns_number_total 3286
_reflns_threshold_expression I>2\s(I)
_cod_data_source_file jz3025.cif
_cod_data_source_block III
_cod_original_cell_volume 943.31(11)
_cod_database_code 2015505
_cod_database_fobs_code 2015505

loop_
_symmetry_equiv_pos_as_xyz
'x, y, z'
'-x, -y, -z'

loop_
_atom_site_type_symbol
_atom_site_label
_atom_site_fract_x
_atom_site_fract_y
_atom_site_fract_z
_atom_site_U_iso_or_equiv
_atom_site_adp_type
_atom_site_calc_flag
_atom_site_refinement_flags
_atom_site_occupancy
Br Br1 1.07484(6) -0.26420(3) -0.008944(19) 0.04259(15) Uani d . 1
S S1 0.39401(13) 0.02539(7) 0.27817(4) 0.02599(19) Uani d . 1
O O1 0.4416(4) -0.0549(2) 0.35095(11) 0.0334(5) Uani d . 1
O O2 0.1515(4) 0.0633(2) 0.25729(12) 0.0314(5) Uani d . 1
N N1 0.4972(5) 0.1629(2) 0.28214(13) 0.0261(5) Uani d D 1
H H1 0.610(4) 0.149(3) 0.3144(14) 0.028(8) Uiso d D 1
C C1 0.5774(5) -0.0621(3) 0.20042(16) 0.0250(6) Uani d . 1
C C2 0.4852(6) -0.0578(3) 0.12992(17) 0.0292(7) Uani d . 1
H H2A 0.3230 -0.0108 0.1239 0.037(9) Uiso calc R 1
C C3 0.6324(6) -0.1227(3) 0.06868(18) 0.0314(7) Uani d . 1
H H3A 0.5708 -0.1228 0.0206 0.042(9) Uiso calc R 1
C C4 0.8693(5) -0.1871(3) 0.07796(17) 0.0290(7) Uani d . 1
C C5 0.9591(6) -0.1950(3) 0.14920(18) 0.0338(7) Uani d . 1
H H5 1.1206 -0.2431 0.1554 0.047(10) Uiso calc R 1
C C6 0.8114(6) -0.1324(3) 0.21064(18) 0.0320(7) Uani d . 1
H H6 0.8700 -0.1375 0.2598 0.049(10) Uiso calc R 1
C C7 0.5082(5) 0.2736(3) 0.22341(16) 0.0231(6) Uani d . 1
C C8 0.3512(5) 0.3086(3) 0.16661(17) 0.0272(6) Uani d . 1
H H8 0.2354 0.2544 0.1636 0.033(8) Uiso calc R 1
C C9 0.3650(6) 0.4240(3) 0.11402(17) 0.0306(7) Uani d . 1
H H9 0.2582 0.4483 0.0748 0.024(7) Uiso calc R 1
C C10 0.5334(6) 0.5041(3) 0.11825(18) 0.0316(7) Uani d . 1
H H10 0.5413 0.5829 0.0822 0.040(9) Uiso calc R 1
C C11 0.6885(6) 0.4683(3) 0.17500(18) 0.0326(7) Uani d . 1
H H11 0.8027 0.5233 0.1784 0.044(9) Uiso calc R 1
C C12 0.6793(5) 0.3522(3) 0.22734(17) 0.0258(6) Uani d . 1
H H12 0.7894 0.3267 0.2656 0.024(8) Uiso calc R 1
C C13 0.1287(5) 0.2780(3) 0.55967(15) 0.0213(6) Uani d . 1
C C14 -0.0960(5) 0.2865(3) 0.60540(17) 0.0302(7) Uani d . 1
H H14 -0.1875 0.2172 0.6065 0.042(9) Uiso calc R 1
C C15 -0.1834(6) 0.3980(3) 0.64914(18) 0.0370(7) Uani d . 1
H H15 -0.3357 0.4051 0.6812 0.052(10) Uiso calc R 1
C C16 -0.0513(6) 0.4987(3) 0.64662(19) 0.0386(8) Uani d . 1
H H16 -0.1130 0.5752 0.6767 0.042(9) Uiso calc R 1
C C17 0.1702(6) 0.4888(3) 0.60061(19) 0.0340(7) Uani d . 1
H H17 0.2601 0.5590 0.5989 0.041(9) Uiso calc R 1
C C18 0.2628(5) 0.3779(3) 0.55700(17) 0.0268(6) Uani d . 1
H H18 0.4164 0.3707 0.5257 0.044(9) Uiso calc R 1
N N2 0.2194(4) 0.1614(2) 0.51242(14) 0.0252(5) Uani d . 1
H H2 0.3644 0.1702 0.4842 0.030(8) Uiso calc R 1
H H3 0.1098 0.1597 0.4792 0.035(9) Uiso calc R 1
H H4 0.2405 0.0817 0.5444 0.052(11) Uiso calc R 1
Cl Cl1 0.76523(12) 0.15174(6) 0.43098(4) 0.02355(18) Uani d . 1

loop_
_atom_site_aniso_label
_atom_site_aniso_U_11
_atom_site_aniso_U_22
_atom_site_aniso_U_33
_atom_site_aniso_U_12
_atom_site_aniso_U_13
_atom_site_aniso_U_23
Br1 0.0436(2) 0.0446(2) 0.0336(2) 0.00656(15) -0.00403(15) -0.01058(15)
S1 0.0296(4) 0.0287(4) 0.0218(4) -0.0114(3) -0.0029(3) -0.0010(3)
O1 0.0450(13) 0.0355(11) 0.0223(11) -0.0181(10) -0.0050(10) 0.0067(9)
O2 0.0271(11) 0.0401(11) 0.0290(11) -0.0117(9) -0.0009(9) -0.0055(9)
N1 0.0338(15) 0.0285(12) 0.0197(13) -0.0111(11) -0.0098(11) -0.0003(10)
C1 0.0311(17) 0.0204(13) 0.0251(15) -0.0095(12) -0.0054(13) 0.0012(11)
C2 0.0298(17) 0.0287(14) 0.0293(16) -0.0022(13) -0.0131(13) 0.0004(12)
C3 0.0403(19) 0.0267(15) 0.0273(16) -0.0005(13) -0.0135(14) -0.0037(13)
C4 0.0347(17) 0.0225(14) 0.0286(16) -0.0029(12) -0.0050(14) -0.0025(12)
C5 0.0285(17) 0.0349(16) 0.0379(18) -0.0026(13) -0.0092(14) -0.0039(14)
C6 0.0333(17) 0.0374(16) 0.0290(16) -0.0095(14) -0.0114(14) -0.0049(13)
C7 0.0254(15) 0.0210(13) 0.0206(14) -0.0010(11) 0.0000(12) -0.0037(11)
C8 0.0261(16) 0.0300(15) 0.0264(15) -0.0063(12) -0.0053(13) -0.0034(12)
C9 0.0312(17) 0.0324(15) 0.0257(16) -0.0021(13) -0.0060(14) 0.0018(13)
C10 0.0329(17) 0.0265(15) 0.0300(17) -0.0005(13) 0.0008(14) 0.0023(13)
C11 0.0324(17) 0.0256(15) 0.0404(18) -0.0079(13) -0.0019(15) -0.0047(13)
C12 0.0234(15) 0.0278(14) 0.0266(15) -0.0049(12) -0.0027(13) -0.0048(12)
C13 0.0223(15) 0.0194(13) 0.0213(14) -0.0004(11) -0.0085(12) 0.0007(11)
C14 0.0260(16) 0.0380(16) 0.0289(16) -0.0114(13) -0.0058(13) -0.0007(13)
C15 0.0279(17) 0.0519(19) 0.0296(17) -0.0021(15) -0.0034(14) -0.0089(15)
C16 0.0354(19) 0.0428(18) 0.0363(18) 0.0045(15) -0.0089(15) -0.0174(15)
C17 0.0359(18) 0.0261(15) 0.0423(19) -0.0072(13) -0.0053(15) -0.0100(14)
C18 0.0268(16) 0.0262(14) 0.0289(16) -0.0079(12) -0.0034(13) -0.0041(12)
N2 0.0231(13) 0.0218(12) 0.0319(13) -0.0059(10) -0.0058(11) -0.0023(10)
Cl1 0.0250(4) 0.0241(3) 0.0231(4) -0.0063(3) -0.0049(3) -0.0036(3)

loop_
_atom_type_symbol
_atom_type_description
_atom_type_scat_dispersion_real
_atom_type_scat_dispersion_imag
_atom_type_scat_source
C C 0.33 0.0016 'International Tables Vol C Tables 4.2.6.8 and 6.1.1.4'
H H 0.0000 0.0000 'International Tables Vol C Tables 4.2.6.8 and 6.1.1.4'
N N 0.0061 0.0033 'International Tables Vol C Tables 4.2.6.8 and 6.1.1.4'
O O 0.0106 0.0060 'International Tables Vol C Tables 4.2.6.8 and 6.1.1.4'
S S 0.1246 0.1234 'International Tables Vol C Tables 4.2.6.8 and 6.1.1.4'
Br Br -0.2901 2.4595 'International Tables Vol C Tables 4.2.6.8 and 6.1.1.4'
Cl Cl 0.1484 0.1585 'International Tables Vol C Tables 4.2.6.8 and 6.1.1.4'

loop_
_geom_angle_atom_site_label_1
_geom_angle_atom_site_label_2
_geom_angle_atom_site_label_3
_geom_angle
O2 S1 O1 120.29(12)
O2 S1 N1 109.66(13)
O1 S1 N1 104.16(12)
O2 S1 C1 106.73(13)
O1 S1 C1 108.79(13)
N1 S1 C1 106.49(12)
C7 N1 S1 127.8(2)
C7 N1 H1 114.6(19)
S1 N1 H1 112.3(19)
C6 C1 C2 121.1(3)
C6 C1 S1 119.3(2)
C2 C1 S1 119.6(2)
C3 C2 C1 119.2(3)
C3 C2 H2A 120.4
C1 C2 H2A 120.4
C4 C3 C2 119.5(3)
C4 C3 H3A 120.3
C2 C3 H3A 120.3
C3 C4 C5 121.3(3)
C3 C4 Br1 118.8(2)
C5 C4 Br1 119.9(2)
C6 C5 C4 119.2(3)
C6 C5 H5 120.4
C4 C5 H5 120.4
C5 C6 C1 119.6(3)
C5 C6 H6 120.2
C1 C6 H6 120.2
C8 C7 C12 120.4(2)
C8 C7 N1 123.0(2)
C12 C7 N1 116.6(3)
C7 C8 C9 119.2(3)
C7 C8 H8 120.4
C9 C8 H8 120.4
C10 C9 C8 120.7(3)
C10 C9 H9 119.6
C8 C9 H9 119.6
C11 C10 C9 119.5(3)
C11 C10 H10 120.2
C9 C10 H10 120.2
C10 C11 C12 120.5(3)
C10 C11 H11 119.8
C12 C11 H11 119.8
C11 C12 C7 119.7(3)
C11 C12 H12 120.2
C7 C12 H12 120.2
C18 C13 C14 121.4(2)
C18 C13 N2 119.9(2)
C14 C13 N2 118.6(2)
C15 C14 C13 118.6(3)
C15 C14 H14 120.7
C13 C14 H14 120.7
C16 C15 C14 120.5(3)
C16 C15 H15 119.8
C14 C15 H15 119.8
C15 C16 C17 120.1(3)
C15 C16 H16 119.9
C17 C16 H16 119.9
C16 C17 C18 120.6(3)
C16 C17 H17 119.7
C18 C17 H17 119.7
C13 C18 C17 118.8(3)
C13 C18 H18 120.6
C17 C18 H18 120.6
C13 N2 H2 109.5
C13 N2 H3 109.5
H2 N2 H3 109.5
C13 N2 H4 109.5
H2 N2 H4 109.5
H3 N2 H4 109.5

loop_
_geom_bond_atom_site_label_1
_geom_bond_atom_site_label_2
_geom_bond_distance
Br1 C4 1.894(3)
S1 O2 1.430(2)
S1 O1 1.438(2)
S1 N1 1.621(2)
S1 C1 1.769(3)
N1 C7 1.417(3)
N1 H1 0.878(14)
C1 C6 1.382(4)
C1 C2 1.389(4)
C2 C3 1.382(4)
C2 H2A 0.9500
C3 C4 1.378(4)
C3 H3A 0.9500
C4 C5 1.389(4)
C5 C6 1.376(4)
C5 H5 0.9500
C6 H6 0.9500
C7 C8 1.384(4)
C7 C12 1.391(4)
C8 C9 1.391(4)
C8 H8 0.9500
C9 C10 1.390(4)
C9 H9 0.9500
C10 C11 1.377(4)
C10 H10 0.9500
C11 C12 1.390(4)
C11 H11 0.9500
C12 H12 0.9500
C13 C18 1.377(4)
C13 C14 1.390(4)
C13 N2 1.460(3)
C14 C15 1.381(4)
C14 H14 0.9500
C15 C16 1.375(4)
C15 H15 0.9500
C16 C17 1.377(4)
C16 H16 0.9500
C17 C18 1.378(4)
C17 H17 0.9500
C18 H18 0.9500
N2 H2 0.9100
N2 H3 0.9100
N2 H4 0.9100

loop_
_geom_hbond_atom_site_label_D
_geom_hbond_atom_site_label_H
_geom_hbond_atom_site_label_A
_geom_hbond_site_symmetry_A
_geom_hbond_distance_DH
_geom_hbond_distance_HA
_geom_hbond_distance_DA
_geom_hbond_angle_DHA
N1 H1 Cl1 . 0.878(14) 2.332(18) 3.157(3) 157(3)
N2 H2 Cl1 . 0.91 2.30 3.196(2) 167.4
N2 H3 Cl1 1_455 0.91 2.25 3.135(3) 162.9
N2 H4 Cl1 2_656 0.91 2.33 3.152(2) 150.6
C14 H14 O1 2_556 0.95 2.39 3.307(3) 163.2
C17 H17 Cl1 2_666 0.95 2.85 3.661(3) 143.8

loop_
_cod_related_entry_id
_cod_related_entry_database
_cod_related_entry_code
1 ChemSpider 21133461
